data_4071465
loop_
_publ_author_name
'Iglesias, Manuel'
'Beetstra, Dirk J.'
'Knight, James C.'
'Ooi, Li-Ling'
'Stasch, Andreas'
'Coles, Simon'
'Male, Louise'
'Hursthouse, Michael B.'
'Cavell, Kingsley J.'
'Dervisi, Athanasia'
'Fallis, Ian A.'

_publ_section_title
;
 Novel Expanded Ring N-Heterocyclic Carbenes: Free Carbenes, Silver
 Complexes, And Structures
;
_journal_issue 13
_journal_name_full Organometallics
_journal_page_first 3279
_journal_paper_doi 10.1021/om800179t
_journal_volume 27
_journal_year 2008
_chemical_absolute_configuration unk
_chemical_formula_moiety 'C28 H40 Ag Br N2, C H Cl3'
_chemical_formula_sum 'C29 H41 Ag Br Cl3 N2'
_chemical_formula_weight 711.76
_space_group_IT_number 19
_symmetry_cell_setting orthorhombic
_symmetry_space_group_name_Hall 'P 2ac 2ab'
_symmetry_space_group_name_H-M 'P 21 21 21'
_atom_sites_solution_hydrogens geom
_atom_sites_solution_primary direct
_audit_creation_date 07-09-07
_audit_creation_method CRYSTALS_ver_12.84
_cell_angle_alpha 90
_cell_angle_beta 90
_cell_angle_gamma 90
_cell_formula_units_Z 4
_cell_length_a 10.7457(3)
_cell_length_b 16.7230(5)
_cell_length_c 17.9327(6)
_cell_measurement_reflns_used 9117
_cell_measurement_temperature 150
_cell_measurement_theta_max 27
_cell_measurement_theta_min 3
_cell_volume 3222.51(17)
_computing_cell_refinement 'DENZO/SCALEPACK (Otwinowski & Minor, 1997)'
_computing_data_collection 'COLLECT (Nonius, 1997-2001).'
_computing_data_reduction 'DENZO/SCALEPACK (Otwinowski & Minor, 1997)'
_computing_molecular_graphics 'CAMERON (Watkin et al., 1996)'
_computing_publication_material 'CRYSTALS (Betteridge et al., 2003)'
_computing_structure_refinement 'CRYSTALS (Betteridge et al., 2003)'
_computing_structure_solution 'SIR92 (Altomare et al., 1994)'
_diffrn_ambient_temperature 150
_diffrn_measured_fraction_theta_full 0.996
_diffrn_measured_fraction_theta_max 0.996
_diffrn_measurement_device_type 'Nonius KappaCCD'
_diffrn_measurement_method \w
_diffrn_radiation_monochromator graphite
_diffrn_radiation_type 'Mo K\a'
_diffrn_radiation_wavelength 0.71073
_diffrn_reflns_av_R_equivalents 0.085
_diffrn_reflns_limit_h_max 13
_diffrn_reflns_limit_h_min -13
_diffrn_reflns_limit_k_max 21
_diffrn_reflns_limit_k_min -14
_diffrn_reflns_limit_l_max 23
_diffrn_reflns_limit_l_min -17
_diffrn_reflns_number 15340
_diffrn_reflns_theta_full 27.462
_diffrn_reflns_theta_max 27.462
_diffrn_reflns_theta_min 2.959
_diffrn_standards_number 0
_exptl_absorpt_coefficient_mu 2.134
_exptl_absorpt_correction_T_max 0.65
_exptl_absorpt_correction_T_min 0.59
_exptl_absorpt_correction_type multi-scan
_exptl_absorpt_process_details 'DENZO/SCALEPACK (Otwinowski & Minor, 1997)'
_exptl_crystal_colour colourless
_exptl_crystal_density_diffrn 1.467
_exptl_crystal_description block
_exptl_crystal_F_000 1448
_exptl_crystal_size_max 0.25
_exptl_crystal_size_mid 0.25
_exptl_crystal_size_min 0.20
_refine_diff_density_max 1.67
_refine_diff_density_min -2.07
_refine_ls_extinction_method None
_refine_ls_goodness_of_fit_ref 0.9486
_refine_ls_hydrogen_treatment constr
_refine_ls_matrix_type full
_refine_ls_number_parameters 325
_refine_ls_number_reflns 7224
_refine_ls_number_restraints 0
_refine_ls_R_factor_all 0.0853
_refine_ls_R_factor_gt 0.0590
_refine_ls_shift/su_max 0.005897
_refine_ls_structure_factor_coef Fsqd
_refine_ls_weighting_details
;
 Method= Modified Sheldrick 
 w=1/[\s^2^(F^2^) + ( 0.04P)^2^ + 3.19P] 
 ,where P=(max(Fo^2^,0) + 2Fc^2^)/3 
;
_refine_ls_weighting_scheme calc
_refine_ls_wR_factor_all 0.1397
_refine_ls_wR_factor_gt 0.1251
_refine_ls_wR_factor_ref 0.1397
_reflns_limit_h_max 13
_reflns_limit_h_min -13
_reflns_limit_k_max 21
_reflns_limit_k_min 0
_reflns_limit_l_max 23
_reflns_limit_l_min 0
_reflns_number_gt 5346
_reflns_number_total 7224
_reflns_threshold_expression I>2.0\s(I)
_oxford_diffrn_Wilson_B_factor 0.00
_oxford_diffrn_Wilson_scale 0.00
_oxford_refine_ls_scale 0.12826(5)
_oxford_structure_analysis_title '9071422 kjc0709'
_cod_data_source_file om800179t-file001.cif
_cod_data_source_block Ag(6Pr)Br
_cod_depositor_comments
;
The following automatic conversions were performed:

'_symmetry_cell_setting' value 'Orthorhombic' changed to
'orthorhombic' according to
/home/saulius/struct/CIF-dictionaries/cif_core.dic dictionary named
'cif_core.dic' version 2.4.1 from 2010-06-29.

Automatic conversion script
Id: cif_fix_values 1715 2011-07-08 13:25:40Z adriana 
;
_cod_original_sg_symbol_H-M 'P 21 21 21 '
_cod_database_code 4071465

loop_
_symmetry_equiv_pos_as_xyz
x,y,z
x+1/2,-y+1/2,-z
-x,y+1/2,-z+1/2
-x+1/2,-y,z+1/2

loop_
_atom_site_label
_atom_site_type_symbol
_atom_site_fract_x
_atom_site_fract_y
_atom_site_fract_z
_atom_site_U_iso_or_equiv
_atom_site_occupancy
_atom_site_adp_type
_atom_site_refinement_flags_posn
C1 C 0.8810(6) 0.4500(3) 0.3560(3) 0.0185 1.0000 Uani .
N2 N 0.8778(6) 0.3884(3) 0.3103(3) 0.0202 1.0000 Uani .
C3 C 0.8868(8) 0.3077(3) 0.3415(3) 0.0192 1.0000 Uani .
C4 C 1.0053(7) 0.2728(4) 0.3481(4) 0.0215 1.0000 Uani .
C5 C 1.1246(7) 0.3168(4) 0.3240(4) 0.0245 1.0000 Uani .
C6 C 1.1939(7) 0.2694(5) 0.2639(4) 0.0310 1.0000 Uani .
C9 C 1.2049(7) 0.3315(5) 0.3922(5) 0.0363 1.0000 Uani .
C10 C 1.0126(7) 0.1964(4) 0.3789(4) 0.0259 1.0000 Uani .
C11 C 0.9059(7) 0.1574(4) 0.4019(4) 0.0274 1.0000 Uani .
C12 C 0.7907(7) 0.1928(4) 0.3934(4) 0.0269 1.0000 Uani .
C13 C 0.7776(7) 0.2685(4) 0.3645(4) 0.0240 1.0000 Uani .
C14 C 0.6482(7) 0.3053(4) 0.3558(4) 0.0295 1.0000 Uani .
C15 C 0.5715(7) 0.2611(5) 0.2992(4) 0.0306 1.0000 Uani .
C16 C 0.5841(7) 0.3119(5) 0.4315(4) 0.0372 1.0000 Uani .
C17 C 0.8639(7) 0.3937(4) 0.2286(4) 0.0248 1.0000 Uani .
C18 C 0.9095(9) 0.4741(4) 0.2025(4) 0.0341 1.0000 Uani .
C19 C 0.8550(7) 0.5406(4) 0.2476(4) 0.0290 1.0000 Uani .
N20 N 0.8709(6) 0.5238(3) 0.3276(3) 0.0187 1.0000 Uani .
C21 C 0.8759(7) 0.5933(3) 0.3757(3) 0.0211 1.0000 Uani .
C22 C 0.7658(7) 0.6230(4) 0.4050(4) 0.0250 1.0000 Uani .
C23 C 0.6396(7) 0.5837(4) 0.3939(5) 0.0321 1.0000 Uani .
C24 C 0.5869(7) 0.5564(6) 0.4700(5) 0.0500 1.0000 Uani .
C25 C 0.5508(8) 0.6383(5) 0.3534(6) 0.0469 1.0000 Uani .
C26 C 0.7742(8) 0.6946(5) 0.4456(5) 0.0380 1.0000 Uani .
C27 C 0.8864(8) 0.7334(4) 0.4578(4) 0.0360 1.0000 Uani .
C28 C 0.9944(8) 0.7005(5) 0.4277(5) 0.0337 1.0000 Uani .
C29 C 0.9907(7) 0.6304(4) 0.3861(4) 0.0236 1.0000 Uani .
C30 C 1.1098(7) 0.5952(4) 0.3558(4) 0.0328 1.0000 Uani .
C31 C 1.1909(8) 0.5618(5) 0.4217(5) 0.0441 1.0000 Uani .
C32 C 1.1860(8) 0.6544(6) 0.3092(5) 0.0469 1.0000 Uani .
Ag33 Ag 0.88427(5) 0.42964(3) 0.47176(3) 0.0225 1.0000 Uani .
Br34 Br 0.86706(9) 0.40084(5) 0.60392(4) 0.0399 1.0000 Uani .
C37 C 1.0938(10) 0.5400(5) 0.6563(5) 0.0527 1.0000 Uani .
Cl38 Cl 1.0216(3) 0.62261(17) 0.61457(17) 0.0731 1.0000 Uani .
Cl39 Cl 1.0632(4) 0.53988(18) 0.75205(17) 0.0845 1.0000 Uani .
Cl40 Cl 1.2516(3) 0.5414(2) 0.6373(2) 0.0981 1.0000 Uani .
H51 H 1.1000 0.3697 0.3026 0.0228 1.0000 Uiso R
H61 H 1.2698 0.3000 0.2488 0.0244 1.0000 Uiso R
H62 H 1.2191 0.2162 0.2844 0.0244 1.0000 Uiso R
H63 H 1.1390 0.2614 0.2195 0.0244 1.0000 Uiso R
H91 H 1.2833 0.3600 0.3781 0.0284 1.0000 Uiso R
H92 H 1.2261 0.2792 0.4160 0.0284 1.0000 Uiso R
H93 H 1.1567 0.3650 0.4282 0.0284 1.0000 Uiso R
H101 H 1.0949 0.1691 0.3847 0.0211 1.0000 Uiso R
H111 H 0.9119 0.1034 0.4256 0.0238 1.0000 Uiso R
H121 H 0.7140 0.1629 0.4082 0.0206 1.0000 Uiso R
H141 H 0.6592 0.3611 0.3368 0.0312 1.0000 Uiso R
H151 H 0.4876 0.2866 0.2956 0.0296 1.0000 Uiso R
H152 H 0.6135 0.2632 0.2495 0.0296 1.0000 Uiso R
H153 H 0.5620 0.2041 0.3152 0.0296 1.0000 Uiso R
H161 H 0.4995 0.3357 0.4250 0.0354 1.0000 Uiso R
H162 H 0.6346 0.3466 0.4654 0.0354 1.0000 Uiso R
H163 H 0.5762 0.2573 0.4538 0.0354 1.0000 Uiso R
H171 H 0.9137 0.3507 0.2039 0.0337 1.0000 Uiso R
H172 H 0.7741 0.3872 0.2154 0.0337 1.0000 Uiso R
H181 H 1.0022 0.4761 0.2071 0.0283 1.0000 Uiso R
H182 H 0.8853 0.4816 0.1492 0.0283 1.0000 Uiso R
H191 H 0.8972 0.5921 0.2347 0.0281 1.0000 Uiso R
H192 H 0.7642 0.5450 0.2363 0.0281 1.0000 Uiso R
H231 H 0.6521 0.5350 0.3624 0.0376 1.0000 Uiso R
H241 H 0.5044 0.5300 0.4623 0.0467 1.0000 Uiso R
H242 H 0.5761 0.6042 0.5029 0.0467 1.0000 Uiso R
H243 H 0.6456 0.5179 0.4941 0.0467 1.0000 Uiso R
H251 H 0.4685 0.6113 0.3468 0.0475 1.0000 Uiso R
H252 H 0.5395 0.6883 0.3832 0.0475 1.0000 Uiso R
H253 H 0.5863 0.6520 0.3035 0.0475 1.0000 Uiso R
H261 H 0.6971 0.7176 0.4683 0.0274 1.0000 Uiso R
H271 H 0.8892 0.7847 0.4865 0.0356 1.0000 Uiso R
H281 H 1.0759 0.7281 0.4355 0.0326 1.0000 Uiso R
H301 H 1.0870 0.5496 0.3225 0.0403 1.0000 Uiso R
H311 H 1.2700 0.5377 0.4027 0.0480 1.0000 Uiso R
H312 H 1.2108 0.6064 0.4569 0.0480 1.0000 Uiso R
H313 H 1.1413 0.5200 0.4482 0.0480 1.0000 Uiso R
H321 H 1.2639 0.6297 0.2891 0.0434 1.0000 Uiso R
H322 H 1.2079 0.7010 0.3415 0.0434 1.0000 Uiso R
H323 H 1.1327 0.6729 0.2668 0.0434 1.0000 Uiso R
H371 H 1.0581 0.4899 0.6348 0.0481 1.0000 Uiso R

loop_
_atom_site_aniso_label
_atom_site_aniso_U_11
_atom_site_aniso_U_22
_atom_site_aniso_U_33
_atom_site_aniso_U_23
_atom_site_aniso_U_13
_atom_site_aniso_U_12
C1 0.008(3) 0.027(3) 0.021(3) 0.000(3) -0.005(3) -0.003(3)
N2 0.021(3) 0.019(3) 0.020(3) 0.003(2) 0.003(3) -0.002(3)
C3 0.032(4) 0.015(3) 0.010(3) 0.002(2) 0.002(3) -0.003(3)
C4 0.025(4) 0.024(4) 0.016(4) -0.001(3) -0.008(3) -0.003(3)
C5 0.019(4) 0.022(3) 0.033(4) 0.000(3) 0.004(4) 0.005(3)
C6 0.022(4) 0.032(4) 0.039(5) 0.001(4) -0.005(4) -0.003(3)
C9 0.016(4) 0.045(5) 0.048(5) -0.006(4) -0.010(4) -0.008(3)
C10 0.026(4) 0.029(4) 0.023(4) -0.007(3) -0.007(3) 0.007(3)
C11 0.034(5) 0.018(3) 0.030(4) 0.004(3) 0.001(3) -0.001(3)
C12 0.035(4) 0.022(4) 0.024(4) 0.006(3) 0.001(3) -0.012(3)
C13 0.023(4) 0.026(4) 0.023(4) -0.012(3) 0.006(3) -0.003(3)
C14 0.024(4) 0.026(4) 0.038(5) 0.007(3) 0.007(3) 0.000(3)
C15 0.012(3) 0.037(4) 0.043(5) -0.004(4) -0.001(3) -0.006(3)
C16 0.029(5) 0.045(5) 0.037(5) -0.015(4) 0.006(4) 0.002(4)
C17 0.023(4) 0.026(3) 0.025(4) -0.006(3) 0.002(3) 0.000(3)
C18 0.050(6) 0.029(4) 0.023(4) -0.002(3) 0.005(4) 0.004(4)
C19 0.033(4) 0.029(3) 0.026(4) 0.000(3) -0.006(3) -0.003(3)
N20 0.018(3) 0.016(2) 0.022(3) 0.003(2) -0.002(3) 0.002(3)
C21 0.025(4) 0.017(3) 0.021(3) 0.000(2) -0.008(3) 0.005(3)
C22 0.019(4) 0.026(4) 0.030(4) 0.001(3) 0.004(3) 0.005(3)
C23 0.020(4) 0.031(4) 0.046(4) -0.006(3) 0.000(3) 0.001(3)
C24 0.020(4) 0.058(6) 0.071(6) 0.017(6) 0.012(4) 0.008(4)
C25 0.037(5) 0.044(5) 0.060(6) -0.003(5) -0.008(5) 0.010(4)
C26 0.028(5) 0.036(5) 0.049(6) -0.008(4) 0.002(4) 0.009(4)
C27 0.045(5) 0.033(4) 0.030(4) -0.017(3) -0.013(5) 0.002(4)
C28 0.033(5) 0.028(4) 0.041(5) -0.011(4) -0.015(4) 0.003(3)
C29 0.023(4) 0.024(4) 0.025(4) 0.004(3) -0.003(3) -0.008(3)
C30 0.015(3) 0.034(4) 0.049(5) 0.003(3) -0.009(4) -0.008(4)
C31 0.038(5) 0.038(5) 0.056(6) 0.001(5) -0.007(4) 0.006(4)
C32 0.019(4) 0.063(6) 0.059(6) 0.014(5) 0.005(4) -0.001(4)
Ag33 0.0236(2) 0.0239(2) 0.0202(2) 0.0005(2) -0.0003(3) -0.0001(3)
Br34 0.0456(5) 0.0491(5) 0.0250(4) 0.0019(3) 0.0029(4) -0.0046(4)
C37 0.060(7) 0.036(4) 0.062(6) 0.001(4) -0.010(5) -0.002(5)
Cl38 0.084(2) 0.0579(16) 0.077(2) 0.0195(15) 0.0038(17) 0.0221(15)
Cl39 0.131(3) 0.0624(17) 0.0597(18) 0.0134(15) -0.0127(19) -0.0184(18)
Cl40 0.0576(19) 0.105(3) 0.131(3) -0.038(2) -0.021(2) 0.0234(19)

loop_
_atom_type_symbol
_atom_type_scat_dispersion_real
_atom_type_scat_dispersion_imag
_atom_type_scat_Cromer_Mann_a1
_atom_type_scat_Cromer_Mann_b1
_atom_type_scat_Cromer_Mann_a2
_atom_type_scat_Cromer_Mann_b2
_atom_type_scat_Cromer_Mann_a3
_atom_type_scat_Cromer_Mann_b3
_atom_type_scat_Cromer_Mann_a4
_atom_type_scat_Cromer_Mann_b4
_atom_type_scat_Cromer_Mann_c
_atom_type_scat_source
C 0.0033 0.0016 2.3100 20.8439 1.0200 10.2075 1.5886 0.5687 0.8650 51.6512 0.2156 'International Tables Vol C 4.2.6.8 and 6.1.1.4'
H 0.0000 0.0000 0.4930 10.5109 0.3229 26.1257 0.1402 3.1424 0.0408 57.7998 0.0030 'International Tables Vol C 4.2.6.8 and 6.1.1.4'
N 0.0061 0.0033 12.2126 0.0057 3.1322 9.8933 2.0125 28.9975 1.1663 0.5826 -11.5290 'International Tables Vol C 4.2.6.8 and 6.1.1.4'
Ag -0.8971 1.1015 19.2808 0.6446 16.6885 7.4726 4.8045 24.6605 1.0463 99.8156 5.1790 'International Tables Vol C 4.2.6.8 and 6.1.1.4'
Br -0.2901 2.4595 17.1789 2.1723 5.2358 16.5796 5.6377 0.2609 3.9851 41.4328 2.9557 'International Tables Vol C 4.2.6.8 and 6.1.1.4'
Cl 0.1484 0.1585 11.4604 0.0104 7.1964 1.1662 6.2556 18.5194 1.6455 47.7784 -9.5574 'International Tables Vol C 4.2.6.8 and 6.1.1.4'

loop_
_geom_angle_atom_site_label_1
_geom_angle_atom_site_label_2
_geom_angle_atom_site_label_3
_geom_angle
_geom_angle_publ_flag
N2 C1 N20 118.8(5) yes
N2 C1 Ag33 119.2(4) yes
N20 C1 Ag33 121.8(4) yes
C1 N2 C3 118.7(5) yes
C1 N2 C17 125.0(5) yes
C3 N2 C17 116.3(5) yes
N2 C3 C4 118.4(6) yes
N2 C3 C13 119.1(7) yes
C4 C3 C13 122.6(6) yes
C3 C4 C5 122.2(6) yes
C3 C4 C10 117.7(7) yes
C5 C4 C10 120.1(6) yes
C4 C5 C6 110.9(6) yes
C4 C5 C9 108.9(6) yes
C6 C5 C9 112.0(6) yes
C4 C5 H51 108.0 no
C6 C5 H51 108.5 no
C9 C5 H51 108.4 no
C5 C6 H61 108.8 no
C5 C6 H62 109.5 no
H61 C6 H62 109.5 no
C5 C6 H63 110.1 no
H61 C6 H63 109.5 no
H62 C6 H63 109.5 no
C5 C9 H91 110.6 no
C5 C9 H92 109.3 no
H91 C9 H92 109.5 no
C5 C9 H93 108.5 no
H91 C9 H93 109.5 no
H92 C9 H93 109.5 no
C4 C10 C11 120.2(7) yes
C4 C10 H101 120.6 no
C11 C10 H101 119.2 no
C10 C11 C12 120.6(6) yes
C10 C11 H111 119.9 no
C12 C11 H111 119.5 no
C11 C12 C13 121.9(7) yes
C11 C12 H121 119.8 no
C13 C12 H121 118.3 no
C3 C13 C12 117.0(7) yes
C3 C13 C14 122.8(6) yes
C12 C13 C14 120.2(7) yes
C13 C14 C15 111.7(6) yes
C13 C14 C16 110.4(7) yes
C15 C14 C16 112.9(6) yes
C13 C14 H141 107.6 no
C15 C14 H141 107.1 no
C16 C14 H141 106.8 no
C14 C15 H151 109.2 no
C14 C15 H152 109.8 no
H151 C15 H152 109.5 no
C14 C15 H153 109.4 no
H151 C15 H153 109.5 no
H152 C15 H153 109.5 no
C14 C16 H161 109.5 no
C14 C16 H162 109.8 no
H161 C16 H162 109.5 no
C14 C16 H163 109.1 no
H161 C16 H163 109.5 no
H162 C16 H163 109.5 no
N2 C17 C18 109.3(6) yes
N2 C17 H171 109.9 no
C18 C17 H171 109.3 no
N2 C17 H172 109.0 no
C18 C17 H172 109.8 no
H171 C17 H172 109.5 no
C17 C18 C19 111.7(6) yes
C17 C18 H181 109.2 no
C19 C18 H181 108.8 no
C17 C18 H182 109.0 no
C19 C18 H182 108.7 no
H181 C18 H182 109.5 no
C18 C19 N20 109.9(6) yes
C18 C19 H191 109.7 no
N20 C19 H191 109.7 no
C18 C19 H192 109.1 no
N20 C19 H192 108.9 no
H191 C19 H192 109.5 no
C19 N20 C1 123.8(5) yes
C19 N20 C21 115.6(5) yes
C1 N20 C21 120.6(5) yes
N20 C21 C22 118.8(6) yes
N20 C21 C29 118.0(6) yes
C22 C21 C29 123.1(6) yes
C21 C22 C23 123.8(6) yes
C21 C22 C26 116.5(7) yes
C23 C22 C26 119.6(6) yes
C22 C23 C24 109.8(6) yes
C22 C23 C25 111.4(6) yes
C24 C23 C25 111.8(7) yes
C22 C23 H231 107.9 no
C24 C23 H231 107.9 no
C25 C23 H231 107.9 no
C23 C24 H241 109.4 no
C23 C24 H242 109.1 no
H241 C24 H242 109.5 no
C23 C24 H243 109.9 no
H241 C24 H243 109.5 no
H242 C24 H243 109.5 no
C23 C25 H251 110.1 no
C23 C25 H252 109.1 no
H251 C25 H252 109.5 no
C23 C25 H253 109.2 no
H251 C25 H253 109.5 no
H252 C25 H253 109.5 no
C22 C26 C27 122.4(7) yes
C22 C26 H261 119.1 no
C27 C26 H261 118.4 no
C26 C27 C28 118.6(6) yes
C26 C27 H271 120.5 no
C28 C27 H271 120.9 no
C27 C28 C29 121.2(7) yes
C27 C28 H281 119.5 no
C29 C28 H281 119.3 no
C21 C29 C28 118.2(7) yes
C21 C29 C30 121.9(6) yes
C28 C29 C30 119.9(7) yes
C29 C30 C31 109.8(7) yes
C29 C30 C32 113.5(6) yes
C31 C30 C32 110.1(7) yes
C29 C30 H301 107.8 no
C31 C30 H301 108.3 no
C32 C30 H301 107.3 no
C30 C31 H311 111.1 no
C30 C31 H312 109.2 no
H311 C31 H312 109.5 no
C30 C31 H313 108.1 no
H311 C31 H313 109.5 no
H312 C31 H313 109.5 no
C30 C32 H321 112.2 no
C30 C32 H322 108.3 no
H321 C32 H322 109.5 no
C30 C32 H323 107.9 no
H321 C32 H323 109.5 no
H322 C32 H323 109.5 no
C1 Ag33 Br34 174.26(18) yes
Cl38 C37 Cl39 109.7(5) yes
Cl38 C37 Cl40 109.8(6) yes
Cl39 C37 Cl40 112.2(6) yes
Cl38 C37 H371 109.0 no
Cl39 C37 H371 107.8 no
Cl40 C37 H371 108.1 no

loop_
_geom_bond_atom_site_label_1
_geom_bond_atom_site_label_2
_geom_bond_distance
_geom_bond_publ_flag
C1 N2 1.318(8) yes
C1 N20 1.340(7) yes
C1 Ag33 2.104(6) yes
N2 C3 1.465(7) yes
N2 C17 1.475(8) yes
C3 C4 1.405(10) yes
C3 C13 1.406(10) yes
C4 C5 1.541(10) yes
C4 C10 1.395(10) yes
C5 C6 1.530(10) yes
C5 C9 1.518(10) yes
C5 H51 1.000 no
C6 H61 1.000 no
C6 H62 1.000 no
C6 H63 1.000 no
C9 H91 1.000 no
C9 H92 1.000 no
C9 H93 1.000 no
C10 C11 1.382(10) yes
C10 H101 1.000 no
C11 C12 1.380(10) yes
C11 H111 1.000 no
C12 C13 1.376(10) yes
C12 H121 1.000 no
C13 C14 1.529(10) yes
C14 C15 1.502(10) yes
C14 C16 1.526(10) yes
C14 H141 1.000 no
C15 H151 1.000 no
C15 H152 1.000 no
C15 H153 1.000 no
C16 H161 1.000 no
C16 H162 1.000 no
C16 H163 1.000 no
C17 C18 1.504(10) yes
C17 H171 1.000 no
C17 H172 1.000 no
C18 C19 1.495(10) yes
C18 H181 1.000 no
C18 H182 1.000 no
C19 N20 1.471(8) yes
C19 H191 1.000 no
C19 H192 1.000 no
N20 C21 1.449(7) yes
C21 C22 1.386(10) yes
C21 C29 1.394(10) yes
C22 C23 1.520(10) yes
C22 C26 1.404(11) yes
C23 C24 1.546(11) yes
C23 C25 1.507(10) yes
C23 H231 1.000 no
C24 H241 1.000 no
C24 H242 1.000 no
C24 H243 1.000 no
C25 H251 1.000 no
C25 H252 1.000 no
C25 H253 1.000 no
C26 C27 1.387(11) yes
C26 H261 1.000 no
C27 C28 1.393(11) yes
C27 H271 1.000 no
C28 C29 1.389(10) yes
C28 H281 1.000 no
C29 C30 1.509(11) yes
C30 C31 1.571(11) yes
C30 C32 1.532(11) yes
C30 H301 1.000 no
C31 H311 1.000 no
C31 H312 1.000 no
C31 H313 1.000 no
C32 H321 1.000 no
C32 H322 1.000 no
C32 H323 1.000 no
Ag33 Br34 2.4254(9) yes
C37 Cl38 1.753(9) yes
C37 Cl39 1.748(10) yes
C37 Cl40 1.729(11) yes
C37 H371 1.000 no
